data_7058709
loop_
_publ_author_name
'He, Jiangrong'
'Wang, Jun'
'Xu, Qiuxia'
'Wu, Xiren'
'Dutta, Archisman'
'Kumar, Abhinav'
'Muddassir, Mohd.'
'Alowais, Ahmad'
'Abduh, Naaser A. Y.'

_publ_section_title
;
 Syntheses and crystal structures of new dinuclear lanthanide complexes
 based on 3-(4-hydroxyphenyl)propanoic acid: Hirshfeld surface analyses
 and photoluminescence sensing
;
_journal_issue 34
_journal_name_full 'New Journal of Chemistry'
_journal_page_first 13499
_journal_paper_doi 10.1039/C9NJ02213A
_journal_volume 43
_journal_year 2019
_chemical_formula_moiety 'C74 H70 N4 O18 Tb2, 4(H2 O), 2(C10 H8 N2)'
_chemical_formula_sum 'C94 H94 N8 O22 Tb2'
_chemical_formula_weight 2005.61
_space_group_crystal_system monoclinic
_space_group_IT_number 14
_space_group_name_Hall '-P 2ybc'
_space_group_name_H-M_alt 'P 1 21/c 1'
_symmetry_space_group_name_Hall '-P 2ybc'
_symmetry_space_group_name_H-M 'P 1 21/c 1'
_atom_sites_solution_hydrogens mixed
_audit_creation_date 2019-07-24
_audit_creation_method
;
Olex2 1.2
(compiled 2018.05.29 svn.r3508 for OlexSys, GUI svn.r5506)
;
_audit_update_record
;
2019-07-25 deposited with the CCDC.    2019-08-01 downloaded from the CCDC.
;
_cell_angle_alpha 90
_cell_angle_beta 92.0240(10)
_cell_angle_gamma 90
_cell_formula_units_Z 2
_cell_length_a 17.1988(12)
_cell_length_b 12.2560(9)
_cell_length_c 20.2497(14)
_cell_measurement_reflns_used 4704
_cell_measurement_temperature 293(2)
_cell_measurement_theta_max 23.7273
_cell_measurement_theta_min 2.2940
_cell_volume 4265.7(5)
_computing_cell_refinement APEX
_computing_data_collection APEX
_computing_data_reduction APEX
_computing_molecular_graphics 'Olex2 (Dolomanov et al., 2009)'
_computing_publication_material 'Olex2 (Dolomanov et al., 2009)'
_computing_structure_refinement 'ShelXL (Sheldrick, 2015)'
_computing_structure_solution 'SHELXS-2014/7 (Sheldrick, 2014)'
_diffrn_ambient_temperature 293(2)
_diffrn_measured_fraction_theta_full 0.999
_diffrn_measured_fraction_theta_max 0.981
_diffrn_measurement_device_type Bruker
_diffrn_radiation_type MoK\a
_diffrn_radiation_wavelength 0.71073
_diffrn_reflns_av_R_equivalents 0.0544
_diffrn_reflns_av_unetI/netI 0.0728
_diffrn_reflns_Laue_measured_fraction_full 0.999
_diffrn_reflns_Laue_measured_fraction_max 0.981
_diffrn_reflns_limit_h_max 22
_diffrn_reflns_limit_h_min -22
_diffrn_reflns_limit_k_max 15
_diffrn_reflns_limit_k_min -16
_diffrn_reflns_limit_l_max 21
_diffrn_reflns_limit_l_min -26
_diffrn_reflns_number 26468
_diffrn_reflns_point_group_measured_fraction_full 0.999
_diffrn_reflns_point_group_measured_fraction_max 0.981
_diffrn_reflns_theta_full 25.242
_diffrn_reflns_theta_max 28.143
_diffrn_reflns_theta_min 1.943
_exptl_absorpt_coefficient_mu 1.726
_exptl_absorpt_correction_T_max 0.7457
_exptl_absorpt_correction_T_min 0.5505
_exptl_absorpt_correction_type multi-scan
_exptl_absorpt_process_details 'SADABS 2014/5'
_exptl_crystal_colour colorless
_exptl_crystal_density_diffrn 1.561
_exptl_crystal_description prism
_exptl_crystal_F_000 2040
_exptl_crystal_size_max 0.26
_exptl_crystal_size_mid 0.21
_exptl_crystal_size_min 0.17
_refine_diff_density_max 0.896
_refine_diff_density_min -0.761
_refine_diff_density_rms 0.100
_refine_ls_extinction_method none
_refine_ls_goodness_of_fit_ref 0.990
_refine_ls_hydrogen_treatment constr
_refine_ls_matrix_type full
_refine_ls_number_parameters 574
_refine_ls_number_reflns 10262
_refine_ls_number_restraints 0
_refine_ls_restrained_S_all 0.990
_refine_ls_R_factor_all 0.0680
_refine_ls_R_factor_gt 0.0384
_refine_ls_shift/su_max 0.003
_refine_ls_shift/su_mean 0.000
_refine_ls_structure_factor_coef Fsqd
_refine_ls_weighting_details 'w=1/[\s^2^(Fo^2^)+(0.0272P)^2^] where P=(Fo^2^+2Fc^2^)/3'
_refine_ls_weighting_scheme calc
_refine_ls_wR_factor_gt 0.0749
_refine_ls_wR_factor_ref 0.0855
_reflns_Friedel_coverage 0.000
_reflns_number_gt 7126
_reflns_number_total 10262
_reflns_threshold_expression 'I > 2\s(I)'
_cod_data_source_file c9nj02213a2.cif
_cod_data_source_block tb
_cod_depositor_comments 'Adding full bibliography for 7058704--7058713.cif.'
_cod_database_code 7058709
_shelx_shelxl_version_number 2016/4
_shelx_space_group_comment
;
The symmetry employed for this shelxl refinement is uniquely defined
by the following loop, which should always be used as a source of
symmetry information in preference to the above space-group names.
They are only intended as comments.
;
_shelx_estimated_absorpt_t_max 0.758
_shelx_estimated_absorpt_t_min 0.662
_olex2_refinement_description
;
1. Fixed Uiso
 At 1.2 times of:
  All C(H) groups, All C(H,H) groups
 At 1.5 times of:
  All O(H) groups, All O(H,H) groups
2.a Riding coordinates:
 O1W(H1WA,H1WB)
2.b Free rotating group:
 O2W(H2WA,H2WB)
2.c Secondary CH2 refined with riding coordinates:
 C2(H2A,H2B), C3(H3A,H3B), C11(H11A,H11B), C12(H12A,H12B), C20(H20A,H20B),
 C21(H21A,H21B)
2.d Aromatic/amide H refined with riding coordinates:
 C38(H38), C39(H39), C40(H40), C41(H41), C44(H44), C45(H45), C46(H46),
 C47(H47), C5(H5), C6(H6A), C8(H8), C9(H9A), C14(H14), C15(H15), C17(H17),
 C18(H18), C23(H23), C24(H24), C26(H26), C27(H27), C28(H28), C29(H29), C30(H30),
  C31(H31), C34(H34), C35(H35), C36(H36), C37(H37)
2.e Idealised tetrahedral OH refined as rotating group:
 O3(H3), O6(H6), O9(H9)
;
_olex2_submission_special_instructions 'No special instructions were received'

loop_
_space_group_symop_operation_xyz
'x, y, z'
'-x, y+1/2, -z+1/2'
'-x, -y, -z'
'x, -y-1/2, z-1/2'

loop_
_atom_site_label
_atom_site_type_symbol
_atom_site_fract_x
_atom_site_fract_y
_atom_site_fract_z
_atom_site_U_iso_or_equiv
_atom_site_adp_type
_atom_site_occupancy
_atom_site_site_symmetry_order
_atom_site_calc_flag
_atom_site_refinement_flags_posn
Tb1 Tb 0.45671(2) 0.36769(2) 0.53794(2) 0.02840(6) Uani 1 1 d .
O1 O 0.52488(16) 0.2703(2) 0.45309(14) 0.0501(7) Uani 1 1 d .
O2 O 0.53475(13) 0.4446(2) 0.44422(12) 0.0335(6) Uani 1 1 d .
O3 O 0.9170(2) 0.3541(3) 0.20519(18) 0.0867(12) Uani 1 1 d .
H3 H 0.899509 0.340088 0.166875 0.130 Uiso 1 1 calc GR
O4 O 0.58272(13) 0.3959(2) 0.57498(12) 0.0381(6) Uani 1 1 d .
O5 O 0.62991(13) 0.5516(2) 0.53736(12) 0.0382(6) Uani 1 1 d .
O6 O 1.07379(15) 0.3518(3) 0.66508(14) 0.0581(9) Uani 1 1 d .
H6 H 1.104549 0.352406 0.633759 0.087 Uiso 1 1 calc GR
O7 O 0.44394(14) 0.3841(2) 0.65846(12) 0.0403(6) Uani 1 1 d .
O8 O 0.33776(14) 0.3623(2) 0.59988(12) 0.0420(7) Uani 1 1 d .
O9 O 0.43294(18) -0.1127(2) 0.75055(16) 0.0602(9) Uani 1 1 d .
H9 H 0.472637 -0.107583 0.775733 0.090 Uiso 1 1 calc GR
O1W O 0.8577(2) 0.3001(3) 0.08053(19) 0.1051(13) Uani 1 1 d .
H1WA H 0.867445 0.347753 0.052188 0.158 Uiso 1 1 d R
H1WB H 0.809415 0.292043 0.083198 0.158 Uiso 1 1 d R
O2W O 1.17745(17) 0.3508(3) 0.56762(18) 0.0708(10) Uani 1 1 d .
H2WA H 1.170013 0.288021 0.550690 0.106 Uiso 1 1 d G
H2WB H 1.225563 0.351697 0.578780 0.106 Uiso 1 1 d G
N1 N 0.48991(18) 0.1836(3) 0.58903(15) 0.0396(8) Uani 1 1 d .
N2 N 0.37714(16) 0.2030(3) 0.49669(15) 0.0389(8) Uani 1 1 d .
N3 N 0.8821(2) 0.4483(4) -0.0186(2) 0.0713(12) Uani 1 1 d .
C38 C 0.8699(3) 0.3936(5) -0.0755(3) 0.0801(16) Uani 1 1 d .
H38 H 0.854077 0.321177 -0.073019 0.096 Uiso 1 1 calc R
C39 C 0.8792(3) 0.4367(6) -0.1359(3) 0.0851(18) Uani 1 1 d .
H39 H 0.868496 0.395852 -0.173785 0.102 Uiso 1 1 calc R
C40 C 0.9047(3) 0.5423(6) -0.1401(3) 0.0862(18) Uani 1 1 d .
H40 H 0.913576 0.574081 -0.180811 0.103 Uiso 1 1 calc R
C41 C 0.9168(3) 0.5997(5) -0.0826(3) 0.0718(15) Uani 1 1 d .
H41 H 0.933681 0.671709 -0.084061 0.086 Uiso 1 1 calc R
C42 C 0.9041(3) 0.5514(4) -0.0229(3) 0.0562(12) Uani 1 1 d .
C44 C 0.9147(3) 0.5606(4) 0.1001(3) 0.0631(14) Uani 1 1 d .
H44 H 0.910212 0.485014 0.102156 0.076 Uiso 1 1 calc R
C43 C 0.9141(3) 0.6106(4) 0.0402(3) 0.0567(12) Uani 1 1 d .
N4 N 0.9211(3) 0.7169(4) 0.0354(2) 0.0923(15) Uani 1 1 d .
C45 C 0.9298(4) 0.7717(5) 0.0919(4) 0.110(2) Uani 1 1 d .
H45 H 0.936029 0.846900 0.089221 0.132 Uiso 1 1 calc R
C46 C 0.9303(3) 0.7270(5) 0.1528(3) 0.0850(18) Uani 1 1 d .
H46 H 0.936563 0.770048 0.190449 0.102 Uiso 1 1 calc R
C47 C 0.9216(3) 0.6193(5) 0.1573(3) 0.0711(15) Uani 1 1 d .
H47 H 0.920312 0.585093 0.198272 0.085 Uiso 1 1 calc R
C1 C 0.5516(2) 0.3509(3) 0.42500(19) 0.0363(9) Uani 1 1 d .
C2 C 0.6049(2) 0.3365(4) 0.3691(2) 0.0485(11) Uani 1 1 d .
H2A H 0.590279 0.271607 0.344262 0.058 Uiso 1 1 calc R
H2B H 0.600273 0.398731 0.339608 0.058 Uiso 1 1 calc R
C3 C 0.6861(2) 0.3264(5) 0.3943(2) 0.0680(14) Uani 1 1 d .
H3A H 0.691544 0.257990 0.418084 0.082 Uiso 1 1 calc R
H3B H 0.696740 0.384891 0.425591 0.082 Uiso 1 1 calc R
C4 C 0.7458(2) 0.3301(4) 0.3424(2) 0.0515(11) Uani 1 1 d .
C5 C 0.8165(3) 0.3782(4) 0.3561(2) 0.0620(13) Uani 1 1 d .
H5 H 0.826626 0.407183 0.398017 0.074 Uiso 1 1 calc R
C6 C 0.8721(3) 0.3848(4) 0.3105(3) 0.0676(14) Uani 1 1 d .
H6A H 0.919656 0.417188 0.321665 0.081 Uiso 1 1 calc R
C7 C 0.8590(3) 0.3446(4) 0.2486(3) 0.0608(13) Uani 1 1 d .
C8 C 0.7889(3) 0.2967(4) 0.2331(2) 0.0581(12) Uani 1 1 d .
H8 H 0.778843 0.269140 0.190877 0.070 Uiso 1 1 calc R
C9 C 0.7339(3) 0.2894(4) 0.2794(2) 0.0563(12) Uani 1 1 d .
H9A H 0.686738 0.255934 0.268244 0.068 Uiso 1 1 calc R
C10 C 0.6363(2) 0.4622(3) 0.56673(17) 0.0327(8) Uani 1 1 d .
C11 C 0.7154(2) 0.4300(3) 0.5941(2) 0.0454(11) Uani 1 1 d .
H11A H 0.711269 0.415371 0.640889 0.055 Uiso 1 1 calc R
H11B H 0.730198 0.362297 0.573128 0.055 Uiso 1 1 calc R
C12 C 0.7780(2) 0.5094(4) 0.5858(2) 0.0616(14) Uani 1 1 d .
H12A H 0.767257 0.573787 0.611875 0.074 Uiso 1 1 calc R
H12B H 0.778385 0.531396 0.539825 0.074 Uiso 1 1 calc R
C13 C 0.8567(2) 0.4665(3) 0.6061(2) 0.0471(11) Uani 1 1 d .
C14 C 0.9108(2) 0.4440(4) 0.5602(2) 0.0562(12) Uani 1 1 d .
H14 H 0.897799 0.454661 0.515710 0.067 Uiso 1 1 calc R
C15 C 0.9851(2) 0.4054(4) 0.5782(2) 0.0524(11) Uani 1 1 d .
H15 H 1.021267 0.391088 0.546202 0.063 Uiso 1 1 calc R
C16 C 1.0034(2) 0.3892(3) 0.6435(2) 0.0430(10) Uani 1 1 d .
C17 C 0.9498(2) 0.4111(4) 0.6892(2) 0.0547(12) Uani 1 1 d .
H17 H 0.962208 0.400224 0.733770 0.066 Uiso 1 1 calc R
C18 C 0.8778(2) 0.4488(4) 0.6704(2) 0.0542(12) Uani 1 1 d .
H18 H 0.841986 0.462815 0.702683 0.065 Uiso 1 1 calc R
C19 C 0.3720(2) 0.3755(3) 0.65521(19) 0.0366(9) Uani 1 1 d .
C20 C 0.3258(2) 0.3840(3) 0.71580(19) 0.0456(10) Uani 1 1 d .
H20A H 0.294064 0.449372 0.712703 0.055 Uiso 1 1 calc R
H20B H 0.361377 0.392339 0.753732 0.055 Uiso 1 1 calc R
C21 C 0.2735(2) 0.2873(4) 0.7275(2) 0.0508(11) Uani 1 1 d .
H21A H 0.245126 0.300148 0.767290 0.061 Uiso 1 1 calc R
H21B H 0.235785 0.281641 0.690883 0.061 Uiso 1 1 calc R
C22 C 0.3166(2) 0.1807(4) 0.73445(19) 0.0421(10) Uani 1 1 d .
C23 C 0.3745(2) 0.1660(4) 0.7819(2) 0.0493(11) Uani 1 1 d .
H23 H 0.387506 0.223074 0.810497 0.059 Uiso 1 1 calc R
C24 C 0.4137(2) 0.0685(4) 0.7881(2) 0.0503(11) Uani 1 1 d .
H24 H 0.452748 0.060455 0.820740 0.060 Uiso 1 1 calc R
C25 C 0.3962(2) -0.0155(4) 0.7473(2) 0.0463(10) Uani 1 1 d .
C26 C 0.3378(3) -0.0028(4) 0.6996(2) 0.0588(13) Uani 1 1 d .
H26 H 0.324512 -0.060194 0.671327 0.071 Uiso 1 1 calc R
C27 C 0.2996(2) 0.0943(4) 0.6940(2) 0.0554(12) Uani 1 1 d .
H27 H 0.260522 0.102009 0.661467 0.066 Uiso 1 1 calc R
C28 C 0.5474(2) 0.1761(3) 0.63374(19) 0.0463(10) Uani 1 1 d .
H28 H 0.571231 0.240023 0.648727 0.056 Uiso 1 1 calc R
C29 C 0.5737(3) 0.0789(4) 0.6591(2) 0.0561(12) Uani 1 1 d .
H29 H 0.613929 0.076883 0.691019 0.067 Uiso 1 1 calc R
C30 C 0.5398(3) -0.0141(4) 0.6366(2) 0.0576(12) Uani 1 1 d .
H30 H 0.557278 -0.081544 0.652083 0.069 Uiso 1 1 calc R
C31 C 0.4803(3) -0.0081(3) 0.5912(2) 0.0492(11) Uani 1 1 d .
H31 H 0.456087 -0.071446 0.575682 0.059 Uiso 1 1 calc R
C32 C 0.4558(2) 0.0914(3) 0.56837(19) 0.0372(9) Uani 1 1 d .
C33 C 0.3906(2) 0.1036(3) 0.52032(19) 0.0370(9) Uani 1 1 d .
C34 C 0.3465(3) 0.0156(4) 0.4991(2) 0.0585(12) Uani 1 1 d .
H34 H 0.355794 -0.053260 0.516990 0.070 Uiso 1 1 calc R
C35 C 0.2896(3) 0.0301(4) 0.4519(2) 0.0639(14) Uani 1 1 d .
H35 H 0.260053 -0.028940 0.436748 0.077 Uiso 1 1 calc R
C36 C 0.2762(2) 0.1310(4) 0.4269(2) 0.0576(12) Uani 1 1 d .
H36 H 0.238132 0.142619 0.393918 0.069 Uiso 1 1 calc R
C37 C 0.3198(2) 0.2147(4) 0.4514(2) 0.0502(11) Uani 1 1 d .
H37 H 0.308910 0.284573 0.435708 0.060 Uiso 1 1 calc R

loop_
_atom_site_aniso_label
_atom_site_aniso_U_11
_atom_site_aniso_U_22
_atom_site_aniso_U_33
_atom_site_aniso_U_23
_atom_site_aniso_U_13
_atom_site_aniso_U_12
Tb1 0.02249(9) 0.02574(10) 0.03663(10) 0.00320(8) -0.00373(6) -0.00082(8)
O1 0.0599(19) 0.0258(15) 0.066(2) -0.0025(14) 0.0194(15) -0.0033(13)
O2 0.0354(14) 0.0261(14) 0.0387(15) -0.0017(11) -0.0019(11) 0.0017(11)
O3 0.082(3) 0.089(3) 0.092(3) 0.002(3) 0.046(2) -0.014(2)
O4 0.0265(13) 0.0362(15) 0.0510(16) 0.0126(12) -0.0083(11) -0.0042(11)
O5 0.0293(14) 0.0333(15) 0.0511(17) 0.0105(13) -0.0116(12) -0.0046(11)
O6 0.0290(15) 0.083(2) 0.0613(19) 0.0003(18) -0.0091(13) 0.0139(15)
O7 0.0329(14) 0.0441(17) 0.0433(15) 0.0020(13) -0.0051(11) -0.0040(12)
O8 0.0297(13) 0.0564(19) 0.0396(15) 0.0015(14) -0.0033(11) -0.0036(13)
O9 0.067(2) 0.048(2) 0.064(2) 0.0003(16) -0.0231(16) 0.0030(16)
O1W 0.128(3) 0.081(3) 0.109(3) 0.011(2) 0.038(3) -0.004(3)
O2W 0.0362(17) 0.101(3) 0.075(2) -0.016(2) -0.0004(16) -0.0048(17)
N1 0.047(2) 0.0297(18) 0.0422(19) 0.0054(15) -0.0060(16) 0.0014(15)
N2 0.0273(17) 0.0363(19) 0.053(2) -0.0009(16) -0.0013(15) -0.0035(14)
N3 0.061(3) 0.075(3) 0.078(3) -0.005(3) 0.009(2) -0.007(2)
C38 0.072(4) 0.085(4) 0.084(4) -0.024(4) 0.010(3) -0.014(3)
C39 0.068(4) 0.115(6) 0.073(4) -0.016(4) 0.003(3) 0.006(4)
C40 0.077(4) 0.110(6) 0.072(4) 0.006(4) 0.005(3) 0.019(4)
C41 0.070(4) 0.064(4) 0.082(4) 0.009(3) 0.013(3) 0.017(3)
C42 0.043(3) 0.054(3) 0.072(4) -0.001(3) 0.005(2) 0.009(2)
C44 0.052(3) 0.053(3) 0.083(4) -0.002(3) -0.024(3) 0.005(2)
C43 0.044(3) 0.048(3) 0.078(4) 0.003(3) -0.001(2) 0.010(2)
N4 0.147(5) 0.049(3) 0.082(3) -0.001(3) 0.017(3) 0.008(3)
C45 0.163(7) 0.053(4) 0.115(6) -0.012(4) 0.021(5) 0.005(4)
C46 0.086(4) 0.077(5) 0.091(5) -0.019(4) -0.011(3) 0.020(3)
C47 0.060(3) 0.078(4) 0.073(4) 0.002(3) -0.026(3) 0.008(3)
C1 0.033(2) 0.035(2) 0.041(2) -0.0011(18) -0.0006(16) 0.0050(17)
C2 0.047(2) 0.051(3) 0.049(3) 0.005(2) 0.012(2) 0.015(2)
C3 0.042(3) 0.103(4) 0.059(3) 0.008(3) 0.009(2) 0.015(3)
C4 0.039(2) 0.062(3) 0.054(3) 0.004(2) 0.005(2) 0.009(2)
C5 0.060(3) 0.070(4) 0.056(3) -0.011(3) 0.005(2) 0.004(3)
C6 0.058(3) 0.063(4) 0.083(4) -0.012(3) 0.015(3) -0.015(3)
C7 0.066(3) 0.043(3) 0.075(4) 0.002(2) 0.029(3) -0.002(2)
C8 0.063(3) 0.060(3) 0.052(3) -0.006(2) 0.013(2) -0.005(3)
C9 0.050(3) 0.058(3) 0.061(3) -0.002(2) 0.005(2) 0.002(2)
C10 0.0274(19) 0.036(2) 0.035(2) 0.0035(17) -0.0019(16) 0.0026(16)
C11 0.026(2) 0.049(3) 0.061(3) 0.017(2) -0.0124(18) 0.0005(18)
C12 0.030(2) 0.057(3) 0.097(4) 0.024(3) -0.016(2) -0.001(2)
C13 0.026(2) 0.047(3) 0.068(3) 0.011(2) -0.005(2) -0.0040(18)
C14 0.043(3) 0.070(3) 0.055(3) 0.009(2) -0.010(2) -0.006(2)
C15 0.032(2) 0.068(3) 0.057(3) 0.003(2) 0.002(2) 0.003(2)
C16 0.026(2) 0.052(3) 0.051(3) 0.000(2) -0.0052(18) 0.0012(18)
C17 0.037(2) 0.083(4) 0.043(3) 0.000(2) -0.008(2) 0.011(2)
C18 0.029(2) 0.075(3) 0.058(3) 0.004(2) 0.003(2) 0.005(2)
C19 0.037(2) 0.026(2) 0.046(2) 0.0052(18) -0.0027(18) 0.0009(17)
C20 0.047(2) 0.046(3) 0.043(2) 0.000(2) 0.0022(19) 0.005(2)
C21 0.038(2) 0.064(3) 0.051(3) 0.010(2) 0.0095(19) 0.005(2)
C22 0.035(2) 0.053(3) 0.039(2) 0.015(2) 0.0026(18) -0.0048(19)
C23 0.055(3) 0.047(3) 0.045(3) -0.003(2) -0.009(2) -0.004(2)
C24 0.050(3) 0.054(3) 0.046(3) 0.007(2) -0.019(2) -0.001(2)
C25 0.045(2) 0.045(3) 0.048(3) 0.003(2) -0.010(2) -0.004(2)
C26 0.065(3) 0.052(3) 0.057(3) -0.006(2) -0.029(2) -0.004(2)
C27 0.044(3) 0.068(3) 0.054(3) 0.007(2) -0.020(2) -0.009(2)
C28 0.056(3) 0.035(2) 0.047(3) 0.0021(19) -0.013(2) 0.003(2)
C29 0.064(3) 0.046(3) 0.057(3) 0.008(2) -0.015(2) 0.011(2)
C30 0.071(3) 0.037(3) 0.065(3) 0.012(2) -0.005(3) 0.011(2)
C31 0.062(3) 0.026(2) 0.060(3) 0.004(2) 0.002(2) -0.001(2)
C32 0.039(2) 0.029(2) 0.044(2) 0.0026(18) 0.0072(18) -0.0002(17)
C33 0.037(2) 0.033(2) 0.041(2) 0.0002(17) 0.0061(17) -0.0078(17)
C34 0.057(3) 0.043(3) 0.076(3) 0.000(2) -0.006(3) -0.015(2)
C35 0.055(3) 0.052(3) 0.083(4) -0.008(3) -0.008(3) -0.030(2)
C36 0.040(2) 0.062(3) 0.070(3) -0.004(3) -0.012(2) -0.014(2)
C37 0.036(2) 0.048(3) 0.066(3) -0.002(2) -0.011(2) -0.005(2)

loop_
_atom_type_symbol
_atom_type_description
_atom_type_scat_dispersion_real
_atom_type_scat_dispersion_imag
_atom_type_scat_source
C C 0.0033 0.0016 'International Tables Vol C Tables 4.2.6.8 and 6.1.1.4'
H H 0.0000 0.0000 'International Tables Vol C Tables 4.2.6.8 and 6.1.1.4'
N N 0.0061 0.0033 'International Tables Vol C Tables 4.2.6.8 and 6.1.1.4'
O O 0.0106 0.0060 'International Tables Vol C Tables 4.2.6.8 and 6.1.1.4'
Tb Tb -0.1723 4.1537 'International Tables Vol C Tables 4.2.6.8 and 6.1.1.4'

loop_
_geom_angle_atom_site_label_1
_geom_angle_atom_site_label_2
_geom_angle_atom_site_label_3
_geom_angle
_geom_angle_site_symmetry_1
_geom_angle_site_symmetry_3
O1 Tb1 Tb1 85.96(6) . 3_666
O1 Tb1 O2 51.21(8) . .
O1 Tb1 O7 143.37(9) . .
O1 Tb1 O8 141.78(9) . .
O1 Tb1 N1 75.18(10) . .
O1 Tb1 N2 69.37(9) . .
O1 Tb1 C1 25.36(9) . .
O1 Tb1 C19 152.36(10) . .
O2 Tb1 Tb1 38.67(6) 3_666 3_666
O2 Tb1 Tb1 34.96(5) . 3_666
O2 Tb1 O1 124.42(9) 3_666 .
O2 Tb1 O2 73.63(9) 3_666 .
O2 Tb1 O7 76.93(8) 3_666 .
O2 Tb1 O8 89.80(9) 3_666 .
O2 Tb1 N1 143.26(9) 3_666 .
O2 Tb1 N2 109.79(9) . .
O2 Tb1 N2 149.03(9) 3_666 .
O2 Tb1 C1 25.87(9) . .
O2 Tb1 C1 99.21(10) 3_666 .
O2 Tb1 C19 156.06(9) . .
O2 Tb1 C19 82.43(10) 3_666 .
O4 Tb1 Tb1 68.58(6) . 3_666
O4 Tb1 O1 80.29(9) . .
O4 Tb1 O2 75.36(8) . 3_666
O4 Tb1 O2 70.79(8) . .
O4 Tb1 O5 136.82(8) . 3_666
O4 Tb1 O7 77.31(9) . .
O4 Tb1 O8 129.49(9) . .
O4 Tb1 N1 78.72(9) . .
O4 Tb1 N2 135.47(9) . .
O4 Tb1 C1 73.37(10) . .
O4 Tb1 C19 103.23(10) . .
O5 Tb1 Tb1 68.39(6) 3_666 3_666
O5 Tb1 O1 93.42(9) 3_666 .
O5 Tb1 O2 73.51(8) 3_666 3_666
O5 Tb1 O2 72.22(8) 3_666 .
O5 Tb1 O7 122.62(9) 3_666 .
O5 Tb1 O8 79.53(9) 3_666 .
O5 Tb1 N1 141.10(9) 3_666 .
O5 Tb1 N2 78.34(9) 3_666 .
O5 Tb1 C1 82.89(10) 3_666 .
O5 Tb1 C19 101.52(10) 3_666 .
O7 Tb1 Tb1 111.73(6) . 3_666
O7 Tb1 O2 140.88(8) . .
O7 Tb1 N1 72.28(9) . .
O7 Tb1 N2 108.76(9) . .
O7 Tb1 C1 150.40(9) . .
O7 Tb1 C19 25.95(9) . .
O8 Tb1 Tb1 124.29(6) . 3_666
O8 Tb1 O2 150.26(8) . .
O8 Tb1 O7 52.22(8) . .
O8 Tb1 N1 86.96(10) . .
O8 Tb1 N2 72.42(9) . .
O8 Tb1 C1 157.09(9) . .
O8 Tb1 C19 26.28(9) . .
N1 Tb1 Tb1 144.57(7) . 3_666
N1 Tb1 O2 121.09(9) . .
N1 Tb1 N2 62.79(10) . .
N1 Tb1 C1 97.78(11) . .
N1 Tb1 C19 78.65(10) . .
N2 Tb1 Tb1 137.09(7) . 3_666
N2 Tb1 C1 89.76(10) . .
N2 Tb1 C19 90.87(10) . .
C1 Tb1 Tb1 60.63(8) . 3_666
C19 Tb1 Tb1 121.10(7) . 3_666
C19 Tb1 C1 175.59(10) . .
C1 O1 Tb1 97.4(2) . .
Tb1 O2 Tb1 106.37(9) 3_666 .
C1 O2 Tb1 91.5(2) . .
C1 O2 Tb1 160.1(2) . 3_666
C10 O4 Tb1 138.6(2) . .
C10 O5 Tb1 137.0(2) . 3_666
C19 O7 Tb1 93.7(2) . .
C19 O8 Tb1 94.6(2) . .
C28 N1 Tb1 119.6(3) . .
C28 N1 C32 117.8(3) . .
C32 N1 Tb1 122.4(2) . .
C33 N2 Tb1 121.4(2) . .
C33 N2 C37 117.6(3) . .
C37 N2 Tb1 121.0(3) . .
C42 N3 C38 117.2(5) . .
N3 C38 C39 124.2(6) . .
C38 C39 C40 118.4(6) . .
C39 C40 C41 118.1(6) . .
C42 C41 C40 120.2(6) . .
N3 C42 C41 121.7(5) . .
N3 C42 C43 116.0(5) . .
C41 C42 C43 122.3(5) . .
C43 C44 C47 121.1(5) . .
C44 C43 C42 123.3(5) . .
N4 C43 C42 115.6(5) . .
N4 C43 C44 121.2(5) . .
C43 N4 C45 116.3(5) . .
N4 C45 C46 125.3(6) . .
C47 C46 C45 117.9(6) . .
C46 C47 C44 118.1(5) . .
O1 C1 Tb1 57.2(2) . .
O1 C1 O2 119.8(4) . .
O1 C1 C2 120.2(4) . .
O2 C1 Tb1 62.6(2) . .
O2 C1 C2 120.0(4) . .
C2 C1 Tb1 175.7(3) . .
C3 C2 C1 110.4(4) . .
C2 C3 C4 114.8(4) . .
C5 C4 C3 119.8(4) . .
C5 C4 C9 116.4(4) . .
C9 C4 C3 123.8(4) . .
C6 C5 C4 121.9(5) . .
C5 C6 C7 120.7(5) . .
O3 C7 C6 117.7(5) . .
O3 C7 C8 123.4(5) . .
C6 C7 C8 118.9(5) . .
C9 C8 C7 120.0(5) . .
C8 C9 C4 122.1(4) . .
O4 C10 O5 125.7(3) . .
O4 C10 C11 116.3(3) . .
O5 C10 C11 118.0(3) . .
C12 C11 C10 116.3(3) . .
C11 C12 C13 113.3(4) . .
C14 C13 C12 121.0(4) . .
C18 C13 C12 121.9(4) . .
C18 C13 C14 117.1(4) . .
C13 C14 C15 122.0(4) . .
C16 C15 C14 118.6(4) . .
O6 C16 C15 122.4(4) . .
O6 C16 C17 118.0(4) . .
C17 C16 C15 119.6(4) . .
C16 C17 C18 120.6(4) . .
C13 C18 C17 122.1(4) . .
O7 C19 Tb1 60.4(2) . .
O7 C19 O8 119.5(4) . .
O7 C19 C20 120.7(3) . .
O8 C19 Tb1 59.13(19) . .
O8 C19 C20 119.8(3) . .
C20 C19 Tb1 177.5(3) . .
C19 C20 C21 114.3(3) . .
C22 C21 C20 113.7(3) . .
C23 C22 C21 121.5(4) . .
C27 C22 C21 121.6(4) . .
C27 C22 C23 116.9(4) . .
C22 C23 C24 121.3(4) . .
C25 C24 C23 120.6(4) . .
O9 C25 C26 117.6(4) . .
C24 C25 O9 123.4(4) . .
C24 C25 C26 119.1(4) . .
C27 C26 C25 119.6(4) . .
C26 C27 C22 122.5(4) . .
N1 C28 C29 123.2(4) . .
C30 C29 C28 118.3(4) . .
C29 C30 C31 119.3(4) . .
C30 C31 C32 119.7(4) . .
N1 C32 C31 121.6(4) . .
N1 C32 C33 116.0(3) . .
C31 C32 C33 122.4(4) . .
N2 C33 C32 117.0(3) . .
N2 C33 C34 121.3(4) . .
C34 C33 C32 121.8(4) . .
C35 C34 C33 119.5(4) . .
C36 C35 C34 119.5(4) . .
C35 C36 C37 118.1(4) . .
N2 C37 C36 123.9(4) . .

loop_
_geom_bond_atom_site_label_1
_geom_bond_atom_site_label_2
_geom_bond_distance
_geom_bond_site_symmetry_2
Tb1 Tb1 3.9060(4) 3_666
Tb1 O1 2.428(3) .
Tb1 O2 2.332(2) 3_666
Tb1 O2 2.544(2) .
Tb1 O4 2.294(2) .
Tb1 O5 2.316(2) 3_666
Tb1 O7 2.466(3) .
Tb1 O8 2.438(2) .
Tb1 N1 2.539(3) .
Tb1 N2 2.562(3) .
Tb1 C1 2.863(4) .
Tb1 C19 2.831(4) .
O1 C1 1.236(4) .
O2 Tb1 2.333(2) 3_666
O2 C1 1.250(4) .
O3 C7 1.358(5) .
O4 C10 1.244(4) .
O5 Tb1 2.316(2) 3_666
O5 C10 1.249(4) .
O6 C16 1.353(4) .
O7 C19 1.242(4) .
O8 C19 1.257(4) .
O9 C25 1.349(5) .
N1 C28 1.320(4) .
N1 C32 1.334(5) .
N2 C33 1.327(5) .
N2 C37 1.330(4) .
N3 C38 1.342(6) .
N3 C42 1.323(6) .
C38 C39 1.347(7) .
C39 C40 1.370(8) .
C40 C41 1.370(7) .
C41 C42 1.369(7) .
C42 C43 1.476(6) .
C44 C43 1.359(6) .
C44 C47 1.366(6) .
C43 N4 1.312(6) .
N4 C45 1.332(7) .
C45 C46 1.349(8) .
C46 C47 1.332(7) .
C1 C2 1.492(5) .
C2 C3 1.475(6) .
C3 C4 1.495(6) .
C4 C5 1.372(6) .
C4 C9 1.378(6) .
C5 C6 1.355(6) .
C6 C7 1.358(6) .
C7 C8 1.368(6) .
C8 C9 1.357(6) .
C10 C11 1.503(5) .
C11 C12 1.466(5) .
C12 C13 1.496(5) .
C13 C14 1.366(6) .
C13 C18 1.356(6) .
C14 C15 1.399(6) .
C15 C16 1.364(5) .
C16 C17 1.356(6) .
C17 C18 1.363(5) .
C19 C20 1.488(5) .
C20 C21 1.512(5) .
C21 C22 1.506(6) .
C22 C23 1.372(5) .
C22 C27 1.363(6) .
C23 C24 1.377(6) .
C24 C25 1.348(6) .
C25 C26 1.378(5) .
C26 C27 1.362(6) .
C28 C29 1.367(5) .
C29 C30 1.353(6) .
C30 C31 1.354(6) .
C31 C32 1.365(5) .
C32 C33 1.466(5) .
C33 C34 1.379(5) .
C34 C35 1.355(6) .
C35 C36 1.354(6) .
C36 C37 1.354(5) .
